data_2235969
loop_
_publ_author_name
'Park, Ka Hyun'
'Go, Min Jeong'
'Lee, Hwi Hyun'
'Kim, Sungae'
'Lee, Junseong'

_publ_section_title
;
 4-{[(1<i>S</i>,2<i>R</i>)-2-Hydroxyindan-1-yl]amino}pent-3-en-2-one
;
_journal_coeditor_code RZ2785
_journal_issue 8
_journal_name_full 'Acta Crystallographica Section E'
_journal_page_first o2455
_journal_paper_doi 10.1107/S1600536812031169
_journal_volume 68
_journal_year 2012
_chemical_formula_iupac 'C14 H17 N O2'
_chemical_formula_moiety 'C14 H17 N O2'
_chemical_formula_sum 'C14 H17 N O2'
_chemical_formula_weight 231.29
_chemical_name_systematic
;
4-{[(1<i>S</i>,2<i>R</i>)-2-Hydroxyindan-1-yl]amino}pent-3-en-2-one
;
_space_group_IT_number 19
_symmetry_cell_setting orthorhombic
_symmetry_space_group_name_Hall 'P 2ac 2ab'
_symmetry_space_group_name_H-M 'P 21 21 21'
_atom_sites_solution_hydrogens geom
_atom_sites_solution_primary direct
_atom_sites_solution_secondary difmap
_audit_creation_method SHELXL-97
_cell_angle_alpha 90.00
_cell_angle_beta 90.00
_cell_angle_gamma 90.00
_cell_formula_units_Z 4
_cell_length_a 8.3472(5)
_cell_length_b 11.2211(7)
_cell_length_c 13.4104(9)
_cell_measurement_temperature 296(2)
_cell_volume 1256.08(14)
_computing_cell_refinement 'SAINT (Bruker, 2009)'
_computing_data_collection 'APEX2 (Bruker, 2009)'
_computing_data_reduction 'SAINT (Bruker, 2009)'
_computing_molecular_graphics 'SHELXTL (Sheldrick, 2008)'
_computing_publication_material 'SHELXTL (Sheldrick, 2008)'
_computing_structure_refinement 'SHELXL97 (Sheldrick, 2008)'
_computing_structure_solution 'SHELXS97 (Sheldrick, 2008)'
_diffrn_ambient_temperature 296(2)
_diffrn_measured_fraction_theta_full 0.999
_diffrn_measured_fraction_theta_max 0.999
_diffrn_measurement_device_type 'Bruker APEXII CCD'
_diffrn_measurement_method '\f and \w scans'
_diffrn_radiation_monochromator graphite
_diffrn_radiation_source 'fine-focus sealed tube'
_diffrn_radiation_type MoK\a
_diffrn_radiation_wavelength 0.71073
_diffrn_reflns_av_R_equivalents 0.0548
_diffrn_reflns_av_sigmaI/netI 0.0240
_diffrn_reflns_limit_h_max 10
_diffrn_reflns_limit_h_min -10
_diffrn_reflns_limit_k_max 14
_diffrn_reflns_limit_k_min -14
_diffrn_reflns_limit_l_max 16
_diffrn_reflns_limit_l_min -16
_diffrn_reflns_number 18304
_diffrn_reflns_theta_full 26.77
_diffrn_reflns_theta_max 26.77
_diffrn_reflns_theta_min 2.37
_exptl_absorpt_coefficient_mu 0.082
_exptl_absorpt_correction_T_max 0.9919
_exptl_absorpt_correction_T_min 0.9879
_exptl_absorpt_correction_type multi-scan
_exptl_absorpt_process_details '(<i>SADABS</i>; Bruker, 2009)'
_exptl_crystal_colour white
_exptl_crystal_density_diffrn 1.223
_exptl_crystal_density_method 'not measured'
_exptl_crystal_description block
_exptl_crystal_F_000 496
_exptl_crystal_size_max 0.15
_exptl_crystal_size_mid 0.12
_exptl_crystal_size_min 0.10
_refine_diff_density_max 0.122
_refine_diff_density_min -0.118
_refine_ls_extinction_method none
_refine_ls_goodness_of_fit_ref 1.065
_refine_ls_hydrogen_treatment mixed
_refine_ls_matrix_type full
_refine_ls_number_parameters 164
_refine_ls_number_reflns 1551
_refine_ls_number_restraints 0
_refine_ls_restrained_S_all 1.065
_refine_ls_R_factor_all 0.0617
_refine_ls_R_factor_gt 0.0390
_refine_ls_shift/su_max 0.000
_refine_ls_shift/su_mean 0.000
_refine_ls_structure_factor_coef Fsqd
_refine_ls_weighting_details 'calc w=1/[\s^2^(Fo^2^)+(0.0432P)^2^+0.1264P] where P=(Fo^2^+2Fc^2^)/3'
_refine_ls_weighting_scheme calc
_refine_ls_wR_factor_gt 0.0851
_refine_ls_wR_factor_ref 0.0945
_reflns_number_gt 1198
_reflns_number_total 1551
_reflns_threshold_expression I>2sigma(I)
_cod_data_source_file rz2785.cif
_cod_data_source_block I
_cod_database_code 2235969
_cod_database_fobs_code 2235969

loop_
_symmetry_equiv_pos_as_xyz
'x, y, z'
'-x+1/2, -y, z+1/2'
'-x, y+1/2, -z+1/2'
'x+1/2, -y+1/2, -z'

loop_
_atom_site_type_symbol
_atom_site_label
_atom_site_fract_x
_atom_site_fract_y
_atom_site_fract_z
_atom_site_U_iso_or_equiv
_atom_site_adp_type
_atom_site_calc_flag
_atom_site_refinement_flags
_atom_site_occupancy
_atom_site_symmetry_multiplicity
N N1 0.3729(3) 0.46783(17) 0.05082(14) 0.0483(5) Uani d . 1 1
H H201 0.397(3) 0.429(2) 0.1058(17) 0.051(7) Uiso d . 1 1
O O1 0.5423(2) 0.58830(16) 0.19665(13) 0.0554(5) Uani d . 1 1
H H101 0.564(4) 0.634(3) 0.240(2) 0.073(10) Uiso d . 1 1
O O2 0.3822(2) 0.25196(16) 0.14989(12) 0.0616(5) Uani d . 1 1
C C1 0.1505(4) 0.8140(3) 0.2132(2) 0.0750(9) Uani d . 1 1
H H1 0.1775 0.8852 0.2445 0.090 Uiso calc R 1 1
C C2 -0.0019(5) 0.7674(4) 0.2230(2) 0.0906(12) Uani d . 1 1
H H2 -0.0781 0.8080 0.2606 0.109 Uiso calc R 1 1
C C3 -0.0421(4) 0.6613(4) 0.1774(2) 0.0845(10) Uani d . 1 1
H H3 -0.1451 0.6311 0.1848 0.101 Uiso calc R 1 1
C C4 0.0692(3) 0.5991(3) 0.1208(2) 0.0629(7) Uani d . 1 1
H H4 0.0420 0.5274 0.0904 0.075 Uiso calc R 1 1
C C5 0.2214(3) 0.6462(2) 0.11056(16) 0.0476(6) Uani d . 1 1
C C6 0.2630(3) 0.7535(2) 0.15616(16) 0.0510(6) Uani d . 1 1
C C7 0.3656(3) 0.5968(2) 0.05584(16) 0.0452(5) Uani d . 1 1
H H7 0.3632 0.6275 -0.0126 0.054 Uiso calc R 1 1
C C8 0.5060(3) 0.6566(2) 0.11036(17) 0.0505(6) Uani d . 1 1
H H8 0.5997 0.6638 0.0667 0.061 Uiso calc R 1 1
C C9 0.4372(3) 0.7797(2) 0.13634(19) 0.0582(7) Uani d . 1 1
H H9A 0.4889 0.8127 0.1949 0.070 Uiso calc R 1 1
H H9B 0.4495 0.8348 0.0812 0.070 Uiso calc R 1 1
C C10 0.2653(4) 0.4617(2) -0.11916(16) 0.0625(7) Uani d . 1 1
H H10A 0.1859 0.5216 -0.1060 0.094 Uiso calc R 1 1
H H10B 0.2224 0.4038 -0.1646 0.094 Uiso calc R 1 1
H H10C 0.3583 0.4982 -0.1481 0.094 Uiso calc R 1 1
C C11 0.3113(3) 0.4010(2) -0.02268(15) 0.0464(6) Uani d . 1 1
C C12 0.2908(3) 0.2795(2) -0.01416(18) 0.0533(6) Uani d . 1 1
H H12 0.2533 0.2394 -0.0702 0.064 Uiso calc R 1 1
C C13 0.3212(3) 0.2108(2) 0.07099(19) 0.0508(6) Uani d . 1 1
C C14 0.2757(4) 0.0807(2) 0.0684(2) 0.0757(9) Uani d . 1 1
H H14A 0.3551 0.0349 0.1033 0.113 Uiso calc R 1 1
H H14B 0.2697 0.0543 0.0005 0.113 Uiso calc R 1 1
H H14C 0.1735 0.0701 0.1000 0.113 Uiso calc R 1 1

loop_
_atom_site_aniso_label
_atom_site_aniso_U_11
_atom_site_aniso_U_22
_atom_site_aniso_U_33
_atom_site_aniso_U_12
_atom_site_aniso_U_13
_atom_site_aniso_U_23
N1 0.0661(13) 0.0434(11) 0.0353(9) -0.0011(11) -0.0078(10) 0.0043(9)
O1 0.0607(11) 0.0556(11) 0.0498(10) -0.0050(9) -0.0098(9) -0.0020(9)
O2 0.0826(12) 0.0542(10) 0.0479(9) -0.0051(10) -0.0098(10) 0.0080(9)
C1 0.110(3) 0.0578(17) 0.0568(16) 0.0261(19) 0.0156(18) 0.0162(14)
C2 0.086(3) 0.102(3) 0.084(2) 0.044(2) 0.031(2) 0.039(2)
C3 0.0562(18) 0.116(3) 0.081(2) 0.016(2) 0.0068(17) 0.041(2)
C4 0.0527(16) 0.0772(18) 0.0587(15) 0.0003(15) -0.0092(13) 0.0167(15)
C5 0.0506(15) 0.0525(14) 0.0398(12) 0.0034(12) -0.0039(11) 0.0123(11)
C6 0.0691(17) 0.0434(13) 0.0406(11) 0.0078(13) 0.0052(12) 0.0107(11)
C7 0.0595(14) 0.0417(12) 0.0344(10) -0.0033(12) -0.0017(11) 0.0053(10)
C8 0.0526(15) 0.0533(14) 0.0455(13) -0.0084(12) 0.0072(11) 0.0022(12)
C9 0.0829(19) 0.0444(14) 0.0473(13) -0.0088(13) -0.0013(14) 0.0063(11)
C10 0.086(2) 0.0582(15) 0.0431(12) 0.0037(16) -0.0140(14) -0.0024(12)
C11 0.0524(14) 0.0533(14) 0.0335(11) 0.0031(12) -0.0023(10) -0.0016(10)
C12 0.0666(16) 0.0505(15) 0.0428(12) -0.0006(13) -0.0089(12) -0.0066(11)
C13 0.0530(15) 0.0484(14) 0.0510(14) 0.0014(12) 0.0005(12) -0.0005(11)
C14 0.096(2) 0.0504(15) 0.0802(19) -0.0035(16) -0.0055(18) 0.0013(15)

loop_
_atom_type_symbol
_atom_type_description
_atom_type_scat_dispersion_real
_atom_type_scat_dispersion_imag
_atom_type_scat_source
C C 0.0033 0.0000 'International Tables Vol C Tables 4.2.6.8 and 6.1.1.4'
H H 0.0000 0.0000 'International Tables Vol C Tables 4.2.6.8 and 6.1.1.4'
N N 0.0061 0.0000 'International Tables Vol C Tables 4.2.6.8 and 6.1.1.4'
O O 0.0106 0.0000 'International Tables Vol C Tables 4.2.6.8 and 6.1.1.4'

loop_
_geom_angle_atom_site_label_1
_geom_angle_atom_site_label_2
_geom_angle_atom_site_label_3
_geom_angle
C11 N1 C7 125.2(2)
C11 N1 H201 115.0(15)
C7 N1 H201 118.0(15)
C8 O1 H101 107(2)
C2 C1 C6 119.3(3)
C2 C1 H1 120.3
C6 C1 H1 120.3
C3 C2 C1 120.5(3)
C3 C2 H2 119.7
C1 C2 H2 119.7
C2 C3 C4 120.9(3)
C2 C3 H3 119.5
C4 C3 H3 119.5
C5 C4 C3 118.5(3)
C5 C4 H4 120.8
C3 C4 H4 120.8
C4 C5 C6 121.0(2)
C4 C5 C7 129.7(2)
C6 C5 C7 109.3(2)
C1 C6 C5 119.7(3)
C1 C6 C9 130.8(3)
C5 C6 C9 109.4(2)
N1 C7 C5 114.9(2)
N1 C7 C8 115.2(2)
C5 C7 C8 102.48(17)
N1 C7 H7 107.9
C5 C7 H7 107.9
C8 C7 H7 107.9
O1 C8 C7 108.34(18)
O1 C8 C9 112.34(19)
C7 C8 C9 102.4(2)
O1 C8 H8 111.1
C7 C8 H8 111.1
C9 C8 H8 111.1
C6 C9 C8 103.0(2)
C6 C9 H9A 111.2
C8 C9 H9A 111.2
C6 C9 H9B 111.2
C8 C9 H9B 111.2
H9A C9 H9B 109.1
C11 C10 H10A 109.5
C11 C10 H10B 109.5
H10A C10 H10B 109.5
C11 C10 H10C 109.5
H10A C10 H10C 109.5
H10B C10 H10C 109.5
N1 C11 C12 122.7(2)
N1 C11 C10 118.3(2)
C12 C11 C10 119.0(2)
C11 C12 C13 126.1(2)
C11 C12 H12 117.0
C13 C12 H12 117.0
O2 C13 C12 123.7(2)
O2 C13 C14 118.3(2)
C12 C13 C14 117.9(2)
C13 C14 H14A 109.5
C13 C14 H14B 109.5
H14A C14 H14B 109.5
C13 C14 H14C 109.5
H14A C14 H14C 109.5
H14B C14 H14C 109.5

loop_
_geom_bond_atom_site_label_1
_geom_bond_atom_site_label_2
_geom_bond_distance
N1 C11 1.341(3)
N1 C7 1.450(3)
N1 H201 0.88(2)
O1 C8 1.421(3)
O1 H101 0.79(3)
O2 C13 1.262(3)
C1 C2 1.382(5)
C1 C6 1.389(4)
C1 H1 0.9300
C2 C3 1.380(5)
C2 H2 0.9300
C3 C4 1.388(4)
C3 H3 0.9300
C4 C5 1.383(4)
C4 H4 0.9300
C5 C6 1.395(4)
C5 C7 1.515(3)
C6 C9 1.507(4)
C7 C8 1.536(3)
C7 H7 0.9800
C8 C9 1.536(3)
C8 H8 0.9800
C9 H9A 0.9700
C9 H9B 0.9700
C10 C11 1.512(3)
C10 H10A 0.9600
C10 H10B 0.9600
C10 H10C 0.9600
C11 C12 1.379(3)
C12 C13 1.401(3)
C12 H12 0.9300
C13 C14 1.509(3)
C14 H14A 0.9600
C14 H14B 0.9600
C14 H14C 0.9600

loop_
_geom_hbond_atom_site_label_D
_geom_hbond_atom_site_label_H
_geom_hbond_atom_site_label_A
_geom_hbond_site_symmetry_A
_geom_hbond_distance_DH
_geom_hbond_distance_HA
_geom_hbond_distance_DA
_geom_hbond_angle_DHA
_geom_hbond_publ_flag
O1 H101 O2 3_655 0.80(3) 2.03(3) 2.829(2) 179(4) y
N1 H201 O2 . 0.88(2) 2.08(2) 2.764(3) 134(2) y
C9 H9A O2 3_655 0.9696 2.4402 3.254(3) 141 y

loop_
_cod_related_entry_id
_cod_related_entry_database
_cod_related_entry_code
1 ChemSpider 30658004
